data_7705946
loop_
_publ_author_name
'Li, Dawei'
'Ding, Man-Man'
'Huang, Yuan'
'Tello Yepes, David Felipe'
'Li, Haiyan'
'Li, Yahong'
'Zhang, Yi-Quan'
'Yao, Jinlei'

_publ_section_title
;
 Evolution from a single relaxation process to two-step relaxation
 processes of Dy<sub>2</sub> single-molecule magnets via the modulations
 of the terminal solvent ligands.
;
_journal_issue 1
_journal_name_full 'Dalton transactions (Cambridge, England : 2003)'
_journal_page_first 217
_journal_page_last 228
_journal_paper_doi 10.1039/d0dt03093g
_journal_volume 50
_journal_year 2021
_chemical_formula_moiety 'C34 H38 Dy2 N4 O16'
_chemical_formula_sum 'C34 H38 Dy2 N4 O16'
_chemical_formula_weight 1083.68
_space_group_crystal_system orthorhombic
_space_group_IT_number 60
_space_group_name_Hall '-P 2n 2ab'
_space_group_name_H-M_alt 'P b c n'
_atom_sites_solution_hydrogens mixed
_atom_sites_solution_primary iterative
_audit_creation_date 2020-01-06
_audit_creation_method
;
Olex2 1.2
(compiled 2018.05.29 svn.r3508 for OlexSys, GUI svn.r5506)
;
_audit_update_record
;
2020-01-06 deposited with the CCDC.	2020-11-16 downloaded from the CCDC.
;
_cell_angle_alpha 90
_cell_angle_beta 90
_cell_angle_gamma 90
_cell_formula_units_Z 4
_cell_length_a 18.8341(9)
_cell_length_b 8.8537(4)
_cell_length_c 23.0950(12)
_cell_measurement_reflns_used 6696
_cell_measurement_temperature 296(2)
_cell_measurement_theta_max 27.45
_cell_measurement_theta_min 2.69
_cell_volume 3851.1(3)
_computing_molecular_graphics 'Olex2 (Dolomanov et al., 2009)'
_computing_publication_material 'Olex2 (Dolomanov et al., 2009)'
_computing_structure_refinement 'ShelXL (Sheldrick, 2015)'
_computing_structure_solution 'olex2.solve (Bourhis et al., 2015)'
_diffrn_ambient_temperature 296.15
_diffrn_measured_fraction_theta_full 0.997
_diffrn_measured_fraction_theta_max 0.997
_diffrn_measurement_device_type 'Bruker APEX-II CCD'
_diffrn_measurement_method '\f and \w scans'
_diffrn_radiation_type MoK\a
_diffrn_radiation_wavelength 0.71073
_diffrn_reflns_av_R_equivalents 0.0813
_diffrn_reflns_av_unetI/netI 0.0762
_diffrn_reflns_Laue_measured_fraction_full 0.997
_diffrn_reflns_Laue_measured_fraction_max 0.997
_diffrn_reflns_limit_h_max 22
_diffrn_reflns_limit_h_min -18
_diffrn_reflns_limit_k_max 10
_diffrn_reflns_limit_k_min -8
_diffrn_reflns_limit_l_max 27
_diffrn_reflns_limit_l_min -13
_diffrn_reflns_number 10639
_diffrn_reflns_point_group_measured_fraction_full 0.997
_diffrn_reflns_point_group_measured_fraction_max 0.997
_diffrn_reflns_theta_full 25.000
_diffrn_reflns_theta_max 25.000
_diffrn_reflns_theta_min 2.542
_diffrn_standards_number 0
_exptl_absorpt_coefficient_mu 3.927
_exptl_absorpt_correction_T_max 0.7456
_exptl_absorpt_correction_T_min 0.5305
_exptl_absorpt_correction_type multi-scan
_exptl_absorpt_process_details
'SADABS-2014/5 (Bruker,2014/5) was used for absorption correction. wR2(int) was 0.1533 before and 0.0570 after correction. The Ratio of minimum to maximum transmission is 0.7115. The \l/2 correction factor is Not present.'
_exptl_crystal_colour 'metallic light colourless'
_exptl_crystal_colour_lustre metallic
_exptl_crystal_colour_modifier light
_exptl_crystal_colour_primary colourless
_exptl_crystal_density_diffrn 1.869
_exptl_crystal_description block
_exptl_crystal_F_000 2120
_exptl_crystal_size_max 0.2
_exptl_crystal_size_mid 0.08
_exptl_crystal_size_min 0.06
_refine_diff_density_max 1.395
_refine_diff_density_min -0.778
_refine_diff_density_rms 0.157
_refine_ls_extinction_method none
_refine_ls_goodness_of_fit_ref 1.010
_refine_ls_hydrogen_treatment mixed
_refine_ls_matrix_type full
_refine_ls_number_parameters 259
_refine_ls_number_reflns 3397
_refine_ls_number_restraints 4
_refine_ls_restrained_S_all 1.010
_refine_ls_R_factor_all 0.0981
_refine_ls_R_factor_gt 0.0484
_refine_ls_shift/su_max 0.001
_refine_ls_shift/su_mean 0.000
_refine_ls_structure_factor_coef Fsqd
_refine_ls_weighting_details 'w=1/[\s^2^(Fo^2^)+(0.0465P)^2^] where P=(Fo^2^+2Fc^2^)/3'
_refine_ls_weighting_scheme calc
_refine_ls_wR_factor_gt 0.1000
_refine_ls_wR_factor_ref 0.1106
_reflns_Friedel_coverage 0.000
_reflns_number_gt 2042
_reflns_number_total 3397
_reflns_threshold_expression 'I > 2\s(I)'
_cod_data_source_file d0dt03093g2.cif
_cod_data_source_block t
_cod_depositor_comments 'Adding full bibliography for 7705946--7705948.cif.'
_cod_database_code 7705946
_shelx_shelxl_version_number 2014/7
_shelx_space_group_comment
;
The symmetry employed for this shelxl refinement is uniquely defined
by the following loop, which should always be used as a source of
symmetry information in preference to the above space-group names.
They are only intended as comments.
;
_shelx_estimated_absorpt_t_max 0.798
_shelx_estimated_absorpt_t_min 0.507
_olex2_refinement_description
;
1. Fixed Uiso
 At 1.2 times of:
  All C(H) groups, All C(H,H) groups
 At 1.5 times of:
  All C(H,H,H) groups, All O(H) groups
2. Restrained distances
 O1-H1
 0.85 with sigma of 0.01
 C1AA-H1
 2.058899 with sigma of 0.02
 Dy2-H1
 2.868641 with sigma of 0.02
3. Rigid bond restraints
 O1, C1AA
 with sigma for 1-2 distances of 0.001 and sigma for 1-3 distances of 0.001
4.a Secondary CH2 refined with riding coordinates:
 C25(H25A,H25B)
4.b Aromatic/amide H refined with riding coordinates:
 C20(H20), C22(H22), C19(H19), C24(H24), C29(H29), C28(H28), C27(H27)
4.c Idealised Me refined as rotating group:
 C17(H17A,H17B,H17C), C32(H32A,H32B,H32C), C1AA(H1AA,H1AB,H1AC)
;
_olex2_submission_special_instructions 'No special instructions were received'

loop_
_space_group_symop_operation_xyz
'x, y, z'
'-x+1/2, -y+1/2, z+1/2'
'-x, y, -z+1/2'
'x+1/2, -y+1/2, -z'
'-x, -y, -z'
'x-1/2, y-1/2, -z-1/2'
'x, -y, z-1/2'
'-x-1/2, y-1/2, z'

loop_
_atom_site_label
_atom_site_type_symbol
_atom_site_fract_x
_atom_site_fract_y
_atom_site_fract_z
_atom_site_U_iso_or_equiv
_atom_site_adp_type
_atom_site_occupancy
_atom_site_site_symmetry_order
_atom_site_calc_flag
_atom_site_refinement_flags_posn
_atom_site_refinement_flags_adp
_atom_site_refinement_flags_occupancy
_atom_site_disorder_assembly
_atom_site_disorder_group
Dy2 Dy 0.05502(2) 0.74252(5) 0.18292(2) 0.02138(15) Uani 1 1 d D . . . .
C21 C 0.1769(5) 0.6477(11) 0.0894(4) 0.027(2) Uani 1 1 d . . . . .
C0AA C 0.3165(4) 0.5783(11) 0.0550(4) 0.024(2) Uani 1 1 d . . . . .
C23 C 0.2365(4) 0.7136(10) 0.1187(3) 0.024(2) Uani 1 1 d . . . . .
C20 C 0.1899(4) 0.5535(11) 0.0437(4) 0.030(2) Uani 1 1 d . . . . .
H20 H 0.1515 0.5138 0.0234 0.037 Uiso 1 1 calc R . . . .
C22 C 0.3053(4) 0.6730(11) 0.0991(4) 0.025(2) Uani 1 1 d . . . . .
H22 H 0.3444 0.7143 0.1179 0.030 Uiso 1 1 calc R . . . .
C19 C 0.2590(5) 0.5143(12) 0.0262(4) 0.035(3) Uani 1 1 d . . . . .
H19 H 0.2662 0.4468 -0.0041 0.042 Uiso 1 1 calc R . . . .
C24 C 0.2304(5) 0.8207(11) 0.1658(3) 0.027(2) Uani 1 1 d . . . . .
H24 H 0.2715 0.8703 0.1774 0.032 Uiso 1 1 calc R . . . .
N2 N 0.1723(4) 0.8532(8) 0.1932(3) 0.0247(17) Uani 1 1 d . . . . .
C25 C 0.1806(5) 0.9621(11) 0.2420(4) 0.029(2) Uani 1 1 d . . . . .
H25A H 0.1434 1.0378 0.2400 0.034 Uiso 1 1 calc R . . . .
H25B H 0.2260 1.0131 0.2387 0.034 Uiso 1 1 calc R . . . .
C26 C 0.1766(5) 0.8809(11) 0.2993(4) 0.025(2) Uani 1 1 d . . . . .
C31 C 0.1119(4) 0.7411(12) 0.3697(4) 0.027(2) Uani 1 1 d . . . . .
C29 C 0.1696(4) 0.7398(12) 0.4063(4) 0.036(2) Uani 1 1 d . . . . .
H29 H 0.1675 0.6908 0.4419 0.043 Uiso 1 1 calc R . . . .
C30 C 0.1160(4) 0.8098(9) 0.3147(4) 0.0196(18) Uani 1 1 d . . . . .
C28 C 0.2324(5) 0.8152(13) 0.3884(4) 0.043(3) Uani 1 1 d . . . . .
H28 H 0.2717 0.8181 0.4127 0.051 Uiso 1 1 calc R . . . .
O7 O 0.0576(3) 0.8025(7) 0.2802(2) 0.0217(14) Uani 1 1 d . . . . .
O16 O 0.0275(3) 0.4760(7) 0.1906(3) 0.0365(17) Uani 1 1 d . . . . .
O15 O 0.1289(3) 0.5405(7) 0.2272(3) 0.0310(16) Uani 1 1 d . . . . .
O14 O 0.0975(4) 0.3057(8) 0.2268(3) 0.049(2) Uani 1 1 d . . . . .
N4 N 0.0851(4) 0.4379(11) 0.2156(4) 0.038(2) Uani 1 1 d . . . . .
O8 O 0.0461(3) 0.6768(7) 0.3828(2) 0.0281(15) Uani 1 1 d . . . . .
C27 C 0.2351(5) 0.8827(12) 0.3360(4) 0.040(3) Uani 1 1 d . . . . .
H27 H 0.2765 0.9310 0.3243 0.048 Uiso 1 1 calc R . . . .
O5 O 0.3868(3) 0.5477(8) 0.0402(2) 0.0334(17) Uani 1 1 d . . . . .
C17 C 0.3974(5) 0.4427(12) -0.0061(4) 0.041(3) Uani 1 1 d . . . . .
H17A H 0.3793 0.4848 -0.0414 0.062 Uiso 1 1 calc GR . . . .
H17B H 0.3727 0.3504 0.0024 0.062 Uiso 1 1 calc GR . . . .
H17C H 0.4472 0.4224 -0.0103 0.062 Uiso 1 1 calc GR . . . .
C32 C 0.0411(5) 0.5864(17) 0.4339(5) 0.070(4) Uani 1 1 d . . . . .
H32A H -0.0074 0.5574 0.4400 0.105 Uiso 1 1 calc GR . . . .
H32B H 0.0576 0.6435 0.4666 0.105 Uiso 1 1 calc GR . . . .
H32C H 0.0699 0.4976 0.4295 0.105 Uiso 1 1 calc GR . . . .
O6 O 0.1110(3) 0.6822(7) 0.1046(2) 0.0272(15) Uani 1 1 d . . . . .
O1 O 0.0351(3) 0.9800(8) 0.1383(3) 0.0366(17) Uani 1 1 d D U . . .
H1 H 0.052(4) 0.990(5) 0.1042(16) 0.055 Uiso 1 1 d DR . . . .
C1AA C -0.0165(6) 1.1177(14) 0.1519(5) 0.063(3) Uani 1 1 d D U . . .
H1AA H -0.0250 1.1739 0.1170 0.094 Uiso 1 1 calc GR . . . .
H1AB H 0.0050 1.1824 0.1803 0.094 Uiso 1 1 calc GR . . . .
H1AC H -0.0608 1.0800 0.1666 0.094 Uiso 1 1 calc GR . . . .

loop_
_atom_site_aniso_label
_atom_site_aniso_U_11
_atom_site_aniso_U_22
_atom_site_aniso_U_33
_atom_site_aniso_U_23
_atom_site_aniso_U_13
_atom_site_aniso_U_12
Dy2 0.0147(2) 0.0283(2) 0.0211(2) -0.0020(2) -0.00017(17) -0.0015(2)
C21 0.026(5) 0.029(6) 0.026(5) -0.002(4) 0.004(4) -0.005(4)
C0AA 0.015(5) 0.036(6) 0.021(5) 0.005(4) -0.001(4) 0.000(4)
C23 0.019(4) 0.033(7) 0.021(4) 0.001(4) -0.007(4) -0.002(4)
C20 0.019(5) 0.051(7) 0.021(5) -0.008(5) -0.005(4) 0.005(5)
C22 0.018(5) 0.031(6) 0.026(5) 0.003(4) -0.003(4) -0.013(4)
C19 0.026(6) 0.048(7) 0.030(5) 0.003(5) 0.001(5) 0.003(5)
C24 0.022(5) 0.040(6) 0.019(5) 0.005(4) -0.001(4) -0.004(5)
N2 0.028(4) 0.026(4) 0.020(4) 0.001(3) 0.003(3) -0.009(4)
C25 0.016(5) 0.032(6) 0.038(6) -0.013(5) 0.002(4) 0.000(4)
C26 0.025(5) 0.029(6) 0.022(5) -0.008(4) 0.011(4) -0.005(4)
C31 0.013(4) 0.035(6) 0.033(5) -0.004(5) -0.006(4) 0.009(5)
C29 0.030(5) 0.055(7) 0.022(4) -0.007(5) -0.009(4) -0.006(6)
C30 0.015(4) 0.021(4) 0.023(4) -0.008(4) 0.002(4) 0.008(4)
C28 0.024(5) 0.081(9) 0.023(5) -0.011(5) -0.007(4) -0.005(6)
O7 0.008(3) 0.031(4) 0.025(3) 0.000(3) -0.001(3) 0.004(3)
O16 0.018(3) 0.037(4) 0.055(5) 0.004(4) -0.010(3) -0.004(3)
O15 0.017(3) 0.028(4) 0.047(4) -0.003(3) -0.010(3) -0.002(3)
O14 0.038(4) 0.027(4) 0.083(6) 0.000(4) -0.006(4) 0.005(4)
N4 0.027(5) 0.042(6) 0.045(5) 0.000(5) 0.018(4) 0.008(5)
O8 0.019(3) 0.041(4) 0.024(3) 0.011(3) -0.005(3) 0.004(3)
C27 0.019(5) 0.066(8) 0.034(6) -0.011(5) -0.004(4) -0.025(5)
O5 0.015(3) 0.055(5) 0.029(4) -0.001(3) 0.000(3) 0.007(3)
C17 0.016(5) 0.065(8) 0.043(6) -0.007(6) 0.012(5) 0.017(5)
C32 0.035(7) 0.122(12) 0.053(7) 0.058(8) -0.018(6) -0.022(7)
O6 0.015(3) 0.043(4) 0.024(3) -0.002(3) -0.002(3) 0.003(3)
O1 0.028(4) 0.054(5) 0.028(4) 0.009(3) 0.006(3) -0.010(3)
C1AA 0.049(7) 0.054(8) 0.086(9) 0.002(7) 0.012(7) -0.004(5)

loop_
_atom_type_symbol
_atom_type_description
_atom_type_scat_dispersion_real
_atom_type_scat_dispersion_imag
_atom_type_scat_source
C C 0.0033 0.0016 'International Tables Vol C Tables 4.2.6.8 and 6.1.1.4'
H H 0.0000 0.0000 'International Tables Vol C Tables 4.2.6.8 and 6.1.1.4'
Dy Dy -0.1892 4.4098 'International Tables Vol C Tables 4.2.6.8 and 6.1.1.4'
N N 0.0061 0.0033 'International Tables Vol C Tables 4.2.6.8 and 6.1.1.4'
O O 0.0106 0.0060 'International Tables Vol C Tables 4.2.6.8 and 6.1.1.4'

loop_
_geom_angle_atom_site_label_1
_geom_angle_atom_site_label_2
_geom_angle_atom_site_label_3
_geom_angle
_geom_angle_site_symmetry_1
_geom_angle_site_symmetry_3
_geom_angle_publ_flag
N2 Dy2 Dy2 115.14(16) . 3 ?
N2 Dy2 O15 75.0(2) . . ?
N2 Dy2 N4 100.1(2) . . ?
N2 Dy2 O8 147.6(2) . 3 ?
O7 Dy2 Dy2 36.46(13) 3 3 ?
O7 Dy2 Dy2 37.16(13) . 3 ?
O7 Dy2 N2 78.1(2) . . ?
O7 Dy2 N2 134.1(2) 3 . ?
O7 Dy2 O7 67.3(2) . 3 ?
O7 Dy2 O16 90.0(2) 3 . ?
O7 Dy2 O16 99.0(2) . . ?
O7 Dy2 O15 75.7(2) . . ?
O7 Dy2 O15 121.3(2) 3 . ?
O7 Dy2 N4 87.5(2) . . ?
O7 Dy2 N4 107.3(2) 3 . ?
O7 Dy2 O8 131.25(18) . 3 ?
O7 Dy2 O8 65.48(18) 3 3 ?
O7 Dy2 O1 102.8(2) . . ?
O7 Dy2 O1 79.3(2) 3 . ?
O16 Dy2 Dy2 79.64(16) . 3 ?
O16 Dy2 N2 125.5(2) . . ?
O16 Dy2 O15 52.3(2) . . ?
O16 Dy2 N4 26.3(2) . . ?
O16 Dy2 O8 69.9(2) . 3 ?
O15 Dy2 Dy2 88.25(15) . 3 ?
O15 Dy2 N4 26.0(2) . . ?
O15 Dy2 O8 120.5(2) . 3 ?
N4 Dy2 Dy2 83.75(15) . 3 ?
O8 Dy2 Dy2 94.64(13) 3 3 ?
O8 Dy2 N4 95.2(2) 3 . ?
O6 Dy2 Dy2 165.26(17) . 3 ?
O6 Dy2 N2 74.8(2) . . ?
O6 Dy2 O7 149.40(19) . . ?
O6 Dy2 O7 143.2(2) . 3 ?
O6 Dy2 O16 85.7(2) . . ?
O6 Dy2 O15 83.9(2) . . ?
O6 Dy2 N4 83.7(2) . . ?
O6 Dy2 O8 78.85(19) . 3 ?
O6 Dy2 O1 86.2(2) . . ?
O1 Dy2 Dy2 105.83(15) . 3 ?
O1 Dy2 N2 80.1(2) . . ?
O1 Dy2 O16 149.5(2) . . ?
O1 Dy2 O15 154.9(2) . . ?
O1 Dy2 N4 169.4(2) . . ?
O1 Dy2 O8 79.8(2) . 3 ?
C20 C21 C23 118.2(8) . . ?
O6 C21 C23 121.0(8) . . ?
O6 C21 C20 120.8(8) . . ?
C22 C0AA C19 119.8(8) . . ?
C22 C0AA O5 117.3(8) . . ?
C19 C0AA O5 122.9(8) . . ?
C21 C23 C24 123.9(8) . . ?
C22 C23 C21 117.5(8) . . ?
C22 C23 C24 118.5(7) . . ?
C21 C20 C19 122.5(9) . . ?
C0AA C22 C23 123.1(8) . . ?
C0AA C19 C20 118.9(9) . . ?
N2 C24 C23 125.4(8) . . ?
C24 N2 Dy2 129.1(6) . . ?
C24 N2 C25 115.1(7) . . ?
C25 N2 Dy2 115.5(5) . . ?
N2 C25 C26 110.5(8) . . ?
C30 C26 C25 119.7(8) . . ?
C30 C26 C27 121.0(8) . . ?
C27 C26 C25 119.3(8) . . ?
C29 C31 C30 120.9(8) . . ?
C29 C31 O8 124.2(8) . . ?
O8 C31 C30 114.9(7) . . ?
C31 C29 C28 118.3(9) . . ?
C26 C30 C31 119.0(8) . . ?
C26 C30 O7 123.5(8) . . ?
O7 C30 C31 117.5(7) . . ?
C27 C28 C29 120.0(8) . . ?
Dy2 O7 Dy2 106.4(2) . 3 ?
C30 O7 Dy2 122.0(5) . 3 ?
C30 O7 Dy2 126.7(5) . . ?
N4 O16 Dy2 96.3(6) . . ?
N4 O15 Dy2 93.7(5) . . ?
O16 N4 Dy2 57.4(5) . . ?
O15 N4 Dy2 60.3(5) . . ?
O15 N4 O16 117.7(8) . . ?
O14 N4 Dy2 177.0(7) . . ?
O14 N4 O16 120.9(9) . . ?
O14 N4 O15 121.5(9) . . ?
C31 O8 Dy2 116.6(5) . 3 ?
C31 O8 C32 117.8(7) . . ?
C32 O8 Dy2 125.5(5) . 3 ?
C28 C27 C26 120.8(9) . . ?
C0AA O5 C17 116.2(7) . . ?
C21 O6 Dy2 137.4(5) . . ?
C1AA O1 Dy2 133.7(5) . . ?

loop_
_geom_bond_atom_site_label_1
_geom_bond_atom_site_label_2
_geom_bond_distance
_geom_bond_site_symmetry_2
_geom_bond_publ_flag
Dy2 Dy2 3.7276(7) 3 ?
Dy2 N2 2.428(7) . ?
Dy2 O7 2.309(6) . ?
Dy2 O7 2.347(5) 3 ?
Dy2 O16 2.422(7) . ?
Dy2 O15 2.486(6) . ?
Dy2 N4 2.858(9) . ?
Dy2 O8 2.504(5) 3 ?
Dy2 O6 2.161(6) . ?
Dy2 O1 2.371(7) . ?
C21 C23 1.434(11) . ?
C21 C20 1.367(12) . ?
C21 O6 1.325(10) . ?
C0AA C22 1.337(12) . ?
C0AA C19 1.390(12) . ?
C0AA O5 1.395(10) . ?
C23 C22 1.418(11) . ?
C23 C24 1.449(12) . ?
C20 C19 1.407(12) . ?
C24 N2 1.295(11) . ?
N2 C25 1.491(10) . ?
C25 C26 1.508(12) . ?
C26 C30 1.350(12) . ?
C26 C27 1.390(12) . ?
C31 C29 1.378(11) . ?
C31 C30 1.410(12) . ?
C31 O8 1.397(10) . ?
C29 C28 1.421(13) . ?
C30 O7 1.359(9) . ?
C28 C27 1.350(13) . ?
O7 Dy2 2.347(5) 3 ?
O16 N4 1.274(10) . ?
O15 N4 1.257(10) . ?
O14 N4 1.221(10) . ?
O8 Dy2 2.504(5) 3 ?
O8 C32 1.430(11) . ?
O5 C17 1.430(11) . ?
O1 C1AA 1.590(13) . ?
